data_2004960
loop_
_publ_author_name
'Kamenar, B.'
'Cindri\'c, M.'
'Strukan, N.'

_publ_section_title
;
 Ba~3~[V~10~O~28~].19H~2~O
;
_journal_issue 6
_journal_name_full 'Acta Crystallographica Section C'
_journal_page_first 1338
_journal_page_last 1341
_journal_paper_doi 10.1107/S0108270195017124
_journal_volume 52
_journal_year 1996
_chemical_formula_moiety 'Ba3 [V10 O28 ], 19H2 O'
_chemical_formula_structural '(Ba)3 (V10 O28) 3(H2 O)'
_chemical_formula_sum 'Ba3 H6 O31 V10'
_chemical_formula_weight 1711.68
_chemical_name_systematic
;
barium decavanadate enneahydrate
;
_space_group_IT_number 2
_symmetry_cell_setting triclinic
_symmetry_space_group_name_Hall '-P 1'
_symmetry_space_group_name_H-M 'P -1'
_cell_angle_alpha 81.27(3)
_cell_angle_beta 81.02(2)
_cell_angle_gamma 71.12(2)
_cell_formula_units_Z 2
_cell_length_a 9.491(3)
_cell_length_b 12.201(6)
_cell_length_c 18.786(12)
_cell_measurement_reflns_used 40
_cell_measurement_temperature 293(2)
_cell_measurement_theta_max 14.7
_cell_measurement_theta_min 7.7
_cell_volume 2021.2(18)
_diffrn_ambient_temperature 293(2)
_diffrn_measurement_device 'Philips PW1100 diffractometer'
_diffrn_measurement_method \w
_diffrn_radiation_monochromator graphite
_diffrn_radiation_source 'fine-focus sealed tube'
_diffrn_radiation_type MoK\a
_diffrn_radiation_wavelength 0.71069
_diffrn_reflns_av_R_equivalents 0.0617
_diffrn_reflns_av_sigmaI/netI 0.0318
_diffrn_reflns_limit_h_max 13
_diffrn_reflns_limit_h_min -13
_diffrn_reflns_limit_k_max 17
_diffrn_reflns_limit_k_min -16
_diffrn_reflns_limit_l_max 26
_diffrn_reflns_limit_l_min 0
_diffrn_reflns_number 11054
_diffrn_reflns_theta_max 30.08
_diffrn_reflns_theta_min 2.19
_diffrn_standards_decay_% 6.7
_diffrn_standards_interval_time 90
_diffrn_standards_number 3
_exptl_absorpt_coefficient_mu 5.13
_exptl_absorpt_correction_T_max 0.2084
_exptl_absorpt_correction_T_min 0.0796
_exptl_absorpt_correction_type 'empirical, \y scans (North, Phillips & Mathews, 1968)'
_exptl_crystal_colour 'transparent orange'
_exptl_crystal_density_diffrn 2.81
_exptl_crystal_description prism
_exptl_crystal_F_000 1624
_exptl_crystal_size_max 0.56
_exptl_crystal_size_mid 0.48
_exptl_crystal_size_min 0.15
_refine_diff_density_max 3.320
_refine_diff_density_min -3.736
_refine_ls_extinction_method none
_refine_ls_goodness_of_fit_all 1.031
_refine_ls_goodness_of_fit_obs 1.051
_refine_ls_hydrogen_treatment 'H-atom parameters not determined'
_refine_ls_matrix_type full
_refine_ls_number_parameters 541
_refine_ls_number_reflns 10996
_refine_ls_number_restraints 0
_refine_ls_restrained_S_all 1.108
_refine_ls_restrained_S_obs 1.051
_refine_ls_R_factor_all 0.0810
_refine_ls_R_factor_obs 0.0587
_refine_ls_shift/esd_max 0.002
_refine_ls_shift/esd_mean 0.000
_refine_ls_structure_factor_coef Fsqd
_refine_ls_weighting_details 'w = 1/[\s^2^(Fo^2^)+(0.1226P)^2^+7.3131P] where P=(Fo^2^+2Fc^2^)/3'
_refine_ls_weighting_scheme calc
_refine_ls_wR_factor_all 0.1869
_refine_ls_wR_factor_obs 0.1557
_reflns_number_observed 8545
_reflns_number_total 11037
_reflns_observed_criterion >2sigma(I)
_cod_data_source_file br1133.cif
_cod_data_source_block 1
_cod_depositor_comments
;
The following automatic conversions were performed:

'_refine_ls_weighting_scheme' value 'calc w =
1/[\s^2^(Fo^2^)+(0.1226P)^2^+7.3131P] where P=(Fo^2^+2Fc^2^)/3' was
changed to 'calc'. New tag '_refine_ls_weighting_details' was
created. The value of the new tag was set to 'w =
1/[\s^2^(Fo^2^)+(0.1226P)^2^+7.3131P] where P=(Fo^2^+2Fc^2^)/3'.

Automatic conversion script
Id: cif_fix_values 3143 2015-03-26 13:38:13Z robertas 
;
_cod_original_formula_sum 'H6 Ba3 O31 V10'
_cod_database_code 2004960

loop_
_symmetry_equiv_pos_as_xyz
'x, y, z'
'-x, -y, -z'

loop_
_atom_site_aniso_label
_atom_site_aniso_U_11
_atom_site_aniso_U_22
_atom_site_aniso_U_33
_atom_site_aniso_U_12
_atom_site_aniso_U_13
_atom_site_aniso_U_23
V11 0.0146(4) 0.0182(5) 0.0185(5) -0.0057(3) 0.0015(3) -0.0048(3)
V12 0.0159(4) 0.0186(5) 0.0196(5) -0.0059(3) 0.0000(3) -0.0079(4)
V13 0.0142(4) 0.0236(5) 0.0178(5) -0.0029(3) 0.0025(3) -0.0092(4)
V14 0.0134(4) 0.0257(5) 0.0189(5) -0.0037(3) -0.0019(3) -0.0049(4)
V15 0.0098(4) 0.0169(4) 0.0172(4) -0.0016(3) 0.0011(3) -0.0066(3)
O101 0.013(2) 0.015(2) 0.019(2) -0.0025(14) -0.0007(14) -0.0043(14)
O102 0.012(2) 0.018(2) 0.020(2) -0.0038(14) 0.0008(14) -0.0067(15)
O103 0.014(2) 0.016(2) 0.022(2) -0.0057(14) 0.0017(14) -0.0055(15)
O104 0.016(2) 0.033(2) 0.021(2) -0.007(2) 0.0011(15) -0.011(2)
O105 0.013(2) 0.019(2) 0.022(2) -0.0035(14) 0.0028(14) -0.004(2)
O106 0.017(2) 0.022(2) 0.027(2) -0.005(2) -0.002(2) -0.005(2)
O107 0.019(2) 0.021(2) 0.019(2) -0.0050(15) 0.0023(15) -0.007(2)
O108 0.016(2) 0.024(2) 0.020(2) -0.0048(15) 0.0005(14) -0.008(2)
O109 0.014(2) 0.023(2) 0.021(2) -0.0036(15) 0.0001(15) -0.004(2)
O110 0.013(2) 0.025(2) 0.019(2) -0.0033(15) -0.0005(14) -0.006(2)
O111 0.024(2) 0.031(3) 0.023(2) -0.004(2) 0.004(2) -0.012(2)
O112 0.015(2) 0.043(3) 0.024(2) -0.006(2) -0.004(2) -0.005(2)
O113 0.020(2) 0.023(2) 0.029(2) -0.008(2) 0.003(2) -0.008(2)
O114 0.031(2) 0.024(2) 0.033(3) -0.011(2) -0.003(2) -0.010(2)
V21 0.0163(4) 0.0139(4) 0.0148(4) -0.0004(3) -0.0004(3) -0.0068(3)
V22 0.0165(4) 0.0160(4) 0.0139(4) -0.0008(3) -0.0010(3) -0.0057(3)
V23 0.0150(4) 0.0216(5) 0.0260(5) -0.0018(3) -0.0036(4) -0.0056(4)
V24 0.0191(4) 0.0150(4) 0.0239(5) -0.0040(3) -0.0015(4) -0.0040(4)
V25 0.0141(4) 0.0152(4) 0.0186(4) -0.0037(3) -0.0008(3) -0.0059(3)
O201 0.015(2) 0.017(2) 0.021(2) -0.0040(14) -0.0015(14) -0.006(2)
O202 0.013(2) 0.018(2) 0.019(2) -0.0019(14) 0.0020(14) -0.0036(15)
O203 0.018(2) 0.014(2) 0.020(2) -0.0030(14) 0.0003(14) -0.0084(15)
O204 0.020(2) 0.018(2) 0.024(2) -0.001(2) -0.003(2) -0.004(2)
O205 0.020(2) 0.022(2) 0.022(2) -0.004(2) 0.001(2) -0.006(2)
O206 0.025(2) 0.016(2) 0.024(2) -0.003(2) -0.003(2) -0.009(2)
O207 0.024(2) 0.021(2) 0.019(2) -0.003(2) -0.005(2) -0.004(2)
O208 0.022(2) 0.020(2) 0.016(2) -0.004(2) 0.0002(15) -0.002(2)
O209 0.018(2) 0.025(2) 0.026(2) -0.007(2) -0.004(2) -0.004(2)
O210 0.021(2) 0.018(2) 0.025(2) -0.009(2) -0.001(2) -0.002(2)
O211 0.017(2) 0.041(3) 0.034(3) -0.005(2) -0.004(2) -0.004(2)
O212 0.028(2) 0.023(2) 0.032(3) -0.008(2) -0.001(2) -0.005(2)
O213 0.031(2) 0.031(3) 0.022(2) 0.001(2) -0.002(2) -0.011(2)
O214 0.028(2) 0.029(2) 0.024(2) 0.000(2) -0.003(2) -0.011(2)
Ba1 0.0267(2) 0.0251(2) 0.0225(2) -0.00803(14) 0.00049(13) -0.00803(14)
Ba2 0.0164(2) 0.0226(2) 0.0202(2) -0.00452(12) 0.00018(12) -0.00517(13)
Ba3 0.0370(2) 0.0245(2) 0.0269(2) 0.0014(2) -0.0034(2) -0.0116(2)
Ow1 0.029(2) 0.029(3) 0.031(3) -0.006(2) -0.002(2) -0.007(2)
Ow2 0.030(2) 0.033(3) 0.023(2) -0.008(2) 0.000(2) -0.002(2)
Ow3 0.042(3) 0.024(2) 0.032(3) -0.008(2) -0.001(2) -0.010(2)
Ow4 0.036(3) 0.042(3) 0.044(3) -0.011(2) -0.007(2) -0.015(3)
Ow5 0.036(3) 0.038(3) 0.031(3) -0.009(2) -0.008(2) -0.005(2)
Ow6 0.045(3) 0.034(3) 0.034(3) -0.008(2) -0.007(2) -0.009(2)
Ow7 0.026(2) 0.045(3) 0.051(4) -0.014(2) 0.000(2) -0.013(3)
Ow8 0.018(2) 0.067(4) 0.032(3) -0.016(2) -0.002(2) 0.001(3)
Ow9 0.058(4) 0.040(3) 0.041(3) 0.000(3) -0.007(3) -0.014(3)
Ow10 0.034(3) 0.066(5) 0.055(4) -0.016(3) -0.007(3) 0.012(3)
Ow11 0.046(4) 0.057(4) 0.077(5) 0.011(3) -0.019(4) -0.038(4)
Ow12 0.067(4) 0.045(4) 0.042(4) -0.021(3) -0.006(3) -0.004(3)
Ow13 0.054(4) 0.075(5) 0.068(5) -0.035(4) 0.017(4) -0.022(4)
Ow14 0.044(4) 0.068(5) 0.067(5) -0.015(3) -0.006(3) -0.029(4)
Ow15 0.065(5) 0.054(4) 0.049(4) -0.017(4) -0.009(3) 0.005(3)
Ow16 0.057(5) 0.055(5) 0.111(8) 0.000(4) -0.015(5) -0.023(5)
Ow17 0.087(6) 0.228(14) 0.070(6) -0.116(9) -0.054(5) 0.091(8)
Ow18 0.061(5) 0.074(6) 0.092(7) 0.004(4) -0.019(5) -0.033(5)
Ow19 0.112(8) 0.038(4) 0.117(8) -0.017(5) 0.057(7) -0.026(5)

loop_
_atom_site_label
_atom_site_occupancy
_atom_site_fract_x
_atom_site_fract_y
_atom_site_fract_z
_atom_site_U_iso_or_equiv
_atom_site_thermal_displace_type
_atom_site_calc_flag
_atom_site_type_symbol
V11 1 .06785(10) .66500(9) .40039(5) .0170(2) Uani d V
V12 1 -.07633(11) .34605(9) .43587(6) .0175(2) Uani d V
V13 1 .15492(11) .43592(9) .32801(6) .0190(2) Uani d V
V14 1 -0.17306(11) .58879(10) .34493(6) .0196(2) Uani d V
V15 1 .17555(10) .41820(8) .49118(5) .0150(2) Uani d V
O101 1 -.0024(4) .5065(4) .4283(2) .0162(7) Uani d O
O102 1 -0.1906(4) .4252(4) .5208(2) .0167(7) Uani d O
O103 1 .0739(4) .3052(4) .5082(2) .0169(7) Uani d O
O104 1 -.0113(5) .5179(4) .2822(2) .0231(9) Uani d O
O105 1 .1950(4) .5782(4) .3342(2) .0190(8) Uani d O
O106 1 -.0946(5) .7084(4) .3496(3) .0220(8) Uani d O
O107 1 .0823(5) .3129(4) .3624(2) .0196(8) Uani d O
O108 1 -0.2064(5) .4441(4) .3770(2) .0198(8) Uani d O
O109 1 .2802(4) .3786(4) .4130(2) .0200(8) Uani d O
O110 1 -0.2887(4) .6337(4) .4419(2) .0192(8) Uani d O
O111 1 .2772(5) .3843(5) .2619(3) .0271(10) Uani d O
O112 1 -0.3024(5) .6517(5) .2930(3) .0278(10) Uani d O
O113 1 .1258(5) .7778(4) .3858(3) .0238(9) Uani d O
O114 1 -0.1274(6) .2313(4) .4490(3) .0278(10) Uani d O
V21 1 .68216(10) -0.16351(8) -.08468(5) .0156(2) Uani d V
V22 1 .55147(10) -.06635(9) .14050(5) .0161(2) Uani d V
V23 1 .85008(11) -0.16637(10) .04610(6) .0213(2) Uani d V
V24 1 .61082(11) -0.28834(9) .06619(6) .0195(2) Uani d V
V25 1 .63230(10) .06440(9) -.01159(5) .0158(2) Uani d V
O201 1 .5988(4) -0.1008(4) .0247(2) .0177(8) Uani d O
O202 1 .3461(4) -.0080(4) .1031(2) .0178(8) Uani d O
O203 1 .5424(4) .0880(4) .0861(2) .0174(8) Uani d O
O204 1 .8029(5) -0.3033(4) .0733(2) .0214(8) Uani d O
O205 1 .8612(5) -0.1881(4) -.0526(2) .0221(8) Uani d O
O206 1 .6462(5) -0.2937(4) -.0356(2) .0216(8) Uani d O
O207 1 .7535(5) -0.1073(4) .1328(2) .0216(8) Uani d O
O208 1 .5382(5) -0.2142(4) .1503(2) .0201(8) Uani d O
O209 1 .8111(5) .0038(4) .0067(3) .0225(9) Uani d O
O210 1 .3903(5) -0.2062(4) .0424(2) .0210(8) Uani d O
O211 1 1.0241(5) -0.2023(5) .0570(3) .0316(11) Uani d O
O212 1 .5920(5) -0.4154(4) .0930(3) .0274(10) Uani d O
O213 1 .7225(6) -0.1971(5) -0.1671(3) .0297(10) Uani d O
O214 1 .4945(6) -.0288(5) .2212(3) .0283(10) Uani d O
Ba1 1 .39943(4) .44510(3) .11925(2) .02452(10) Uani d Ba
Ba2 1 .39430(4) .70960(3) .28091(2) .02006(10) Uani d Ba
Ba3 1 .24677(5) .10221(4) .31434(2) .03116(12) Uani d Ba
Ow1 1 .4655(6) .5183(5) .7641(3) .0302(10) Uani d O
Ow2 1 .8034(6) .0694(5) .7663(3) .0295(10) Uani d O
Ow3 1 .6601(6) .3946(5) .0081(3) .0328(11) Uani d O
Ow4 1 .3889(6) .7673(6) .8392(3) .0397(13) Uani d O
Ow5 1 .7415(6) .3171(5) .8352(3) .0345(11) Uani d O
Ow6 1 .5843(7) .1279(5) .6317(3) .0378(12) Uani d O
Ow7 1 .5833(6) .3318(6) .3671(4) .0394(13) Uani d O
Ow8 1 .5411(6) .4189(6) .5872(3) .0392(14) Uani d O
Ow9 1 .3071(8) .1072(6) .4560(4) .049(2) Uani d O
Ow10 1 .0878(7) .5308(7) .1319(4) .053(2) Uani d O
Ow11 1 .9223(8) .4145(7) .0492(5) .062(2) Uani d O
Ow12 1 .4753(9) .8488(6) .6948(4) .051(2) Uani d O
Ow13 1 .9142(9) .1021(8) .1305(5) .063(2) Uani d O
Ow14 1 .8432(8) .4014(7) .2039(4) .058(2) Uani d O
Ow15 1 .5996(9) .1329(7) .4818(4) .057(2) Uani d O
Ow16 1 .6712(10) .9209(8) .3734(6) .076(3) Uani d O
Ow17 1 .9649(11) .8454(13) .2282(5) .119(6) Uani d O
Ow18 1 .0460(10) .8326(9) .7327(6) .078(3) Uani d O
Ow19 1 .0539(13) .0079(7) .4133(6) .097(4) Uani d O

loop_
_atom_type_symbol
_atom_type_description
_atom_type_scat_dispersion_real
_atom_type_scat_dispersion_imag
_atom_type_scat_source
Ba Ba -0.3244 2.2819 'International Tables Vol C Tables 4.2.6.8 and 6.1.1.4'
V V 0.3005 0.5294 'International Tables Vol C Tables 4.2.6.8 and 6.1.1.4'
O O 0.0106 0.0060 'International Tables Vol C Tables 4.2.6.8 and 6.1.1.4'
H H 0.0000 0.0000 'International Tables Vol C Tables 4.2.6.8 and 6.1.1.4'

loop_
_geom_angle_atom_site_label_1
_geom_angle_atom_site_label_2
_geom_angle_atom_site_label_3
_geom_angle_site_symmetry_1
_geom_angle_site_symmetry_3
_geom_angle
O113 V11 O105 . . 99.5(2)
O113 V11 O106 . . 103.5(2)
O105 V11 O106 . . 95.7(2)
O113 V11 O102 . 2_566 99.4(2)
O105 V11 O102 . 2_566 91.2(2)
O106 V11 O102 . 2_566 154.6(2)
O113 V11 O103 . 2_566 102.4(2)
O105 V11 O103 . 2_566 156.0(2)
O106 V11 O103 . 2_566 88.6(2)
O102 V11 O103 2_566 2_566 75.7(2)
O113 V11 O101 . . 175.4(2)
O105 V11 O101 . . 81.7(2)
O106 V11 O101 . . 80.7(2)
O102 V11 O101 2_566 . 76.1(2)
O103 V11 O101 2_566 . 75.8(2)
O114 V12 O108 . . 103.3(2)
O114 V12 O107 . . 103.3(2)
O108 V12 O107 . . 94.2(2)
O114 V12 O102 . . 100.2(2)
O108 V12 O102 . . 91.1(2)
O107 V12 O102 . . 154.0(2)
O114 V12 O103 . . 100.4(2)
O108 V12 O103 . . 154.7(2)
O107 V12 O103 . . 88.8(2)
O102 V12 O103 . . 76.0(2)
O114 V12 O101 . . 174.8(2)
O108 V12 O101 . . 80.5(2)
O107 V12 O101 . . 79.9(2)
O102 V12 O101 . . 75.9(2)
O103 V12 O101 . . 75.4(2)
O111 V13 O104 . . 102.7(2)
O111 V13 O107 . . 101.9(2)
O104 V13 O107 . . 93.4(2)
O111 V13 O105 . . 101.4(2)
O104 V13 O105 . . 90.3(2)
O107 V13 O105 . . 155.0(2)
O111 V13 O109 . . 101.0(2)
O104 V13 O109 . . 156.1(2)
O107 V13 O109 . . 84.6(2)
O105 V13 O109 . . 82.2(2)
O111 V13 O101 . . 175.0(2)
O104 V13 O101 . . 82.1(2)
O107 V13 O101 . . 79.3(2)
O105 V13 O101 . . 76.8(2)
O109 V13 O101 . . 74.1(2)
O112 V14 O104 . . 103.5(2)
O112 V14 O106 . . 101.8(2)
O104 V14 O106 . . 91.6(2)
O112 V14 O108 . . 102.7(2)
O104 V14 O108 . . 90.3(2)
O106 V14 O108 . . 154.3(2)
O112 V14 O110 . . 99.7(2)
O104 V14 O110 . . 156.7(2)
O106 V14 O110 . . 84.5(2)
O108 V14 O110 . . 83.7(2)
O112 V14 O101 . . 174.7(2)
O104 V14 O101 . . 81.8(2)
O106 V14 O101 . . 77.4(2)
O108 V14 O101 . . 77.5(2)
O110 V14 O101 . . 75.0(2)
O109 V15 O110 . 2_566 107.3(2)
O109 V15 O103 . . 99.1(2)
O110 V15 O103 2_566 . 98.5(2)
O109 V15 O102 . 2_566 95.9(2)
O110 V15 O102 2_566 2_566 95.7(2)
O103 V15 O102 . 2_566 155.2(2)
O109 V15 O101 . . 86.8(2)
O110 V15 O101 2_566 . 165.6(2)
O103 V15 O101 . . 81.7(2)
O102 V15 O101 2_566 . 79.5(2)
O109 V15 O101 . 2_566 165.3(2)
O110 V15 O101 2_566 2_566 87.2(2)
O103 V15 O101 . 2_566 80.4(2)
O102 V15 O101 2_566 2_566 80.1(2)
O101 V15 O101 . 2_566 78.6(2)
V15 O101 V15 . 2_566 101.4(2)
V15 O101 V11 . . 94.1(2)
V15 O101 V11 2_566 . 93.4(2)
V15 O101 V12 . . 92.4(2)
V15 O101 V12 2_566 . 92.7(2)
V11 O101 V12 . . 170.0(2)
V15 O101 V13 . . 88.05(15)
V15 O101 V13 2_566 . 170.5(2)
V11 O101 V13 . . 87.0(2)
V12 O101 V13 . . 85.59(15)
V15 O101 V14 . . 171.2(2)
V15 O101 V14 2_566 . 87.31(14)
V11 O101 V14 . . 86.48(15)
V12 O101 V14 . . 85.97(14)
V13 O101 V14 . . 83.20(14)
V15 O102 V12 2_566 . 108.4(2)
V15 O102 V11 2_566 2_566 107.2(2)
V12 O102 V11 . 2_566 101.4(2)
V15 O103 V11 . 2_566 107.9(2)
V15 O103 V12 . . 108.0(2)
V11 O103 V12 2_566 . 99.4(2)
V13 O104 V14 . . 112.9(2)
V11 O105 V13 . . 113.5(2)
V11 O106 V14 . . 114.2(2)
V13 O107 V12 . . 113.9(2)
V12 O108 V14 . . 115.5(2)
V15 O109 V13 . . 110.9(2)
V15 O110 V14 2_566 . 110.4(2)
O213 V21 O205 . . 105.1(2)
O213 V21 O206 . . 101.9(3)
O205 V21 O206 . . 96.3(2)
O213 V21 O202 . 2_655 99.8(2)
O205 V21 O202 . 2_655 90.4(2)
O206 V21 O202 . 2_655 154.7(2)
O213 V21 O203 . 2_655 98.0(2)
O205 V21 O203 . 2_655 154.6(2)
O206 V21 O203 . 2_655 89.0(2)
O202 V21 O203 2_655 2_655 75.1(2)
O213 V21 O201 . . 172.6(2)
O205 V21 O201 . . 81.4(2)
O206 V21 O201 . . 80.7(2)
O202 V21 O201 2_655 . 76.2(2)
O203 V21 O201 2_655 . 75.0(2)
O214 V22 O207 . . 105.4(2)
O214 V22 O208 . . 102.4(2)
O207 V22 O208 . . 96.6(2)
O214 V22 O203 . . 100.0(2)
O207 V22 O203 . . 90.7(2)
O208 V22 O203 . . 153.7(2)
O214 V22 O202 . . 96.7(2)
O207 V22 O202 . . 155.6(2)
O208 V22 O202 . . 88.3(2)
O203 V22 O202 . . 75.3(2)
O214 V22 O201 . . 171.8(2)
O207 V22 O201 . . 81.9(2)
O208 V22 O201 . . 80.2(2)
O203 V22 O201 . . 75.9(2)
O202 V22 O201 . . 75.4(2)
O211 V23 O204 . . 103.7(3)
O211 V23 O207 . . 103.1(2)
O204 V23 O207 . . 91.9(2)
O211 V23 O205 . . 101.5(2)
O204 V23 O205 . . 89.7(2)
O207 V23 O205 . . 154.2(2)
O211 V23 O209 . . 100.6(2)
O204 V23 O209 . . 155.6(2)
O207 V23 O209 . . 84.4(2)
O205 V23 O209 . . 83.6(2)
O211 V23 O201 . . 175.5(2)
O204 V23 O201 . . 80.7(2)
O207 V23 O201 . . 77.8(2)
O205 V23 O201 . . 77.1(2)
O209 V23 O201 . . 75.0(2)
O212 V24 O204 . . 105.7(2)
O212 V24 O208 . . 101.3(2)
O204 V24 O208 . . 93.8(2)
O212 V24 O206 . . 100.6(2)
O204 V24 O206 . . 93.0(2)
O208 V24 O206 . . 154.3(2)
O212 V24 O210 . . 96.5(2)
O204 V24 O210 . . 157.8(2)
O208 V24 O210 . . 82.4(2)
O206 V24 O210 . . 82.0(2)
O212 V24 O201 . . 170.9(2)
O204 V24 O201 . . 83.4(2)
O208 V24 O201 . . 78.2(2)
O206 V24 O201 . . 78.1(2)
O210 V24 O201 . . 74.4(2)
O209 V25 O210 . 2_655 107.3(2)
O209 V25 O202 . 2_655 98.0(2)
O210 V25 O202 2_655 2_655 97.6(2)
O209 V25 O203 . . 97.4(2)
O210 V25 O203 2_655 . 97.2(2)
O202 V25 O203 2_655 . 154.3(2)
O209 V25 O201 . . 87.9(2)
O210 V25 O201 2_655 . 164.8(2)
O202 V25 O201 2_655 . 80.8(2)
O203 V25 O201 . . 79.4(2)
O209 V25 O201 . 2_655 166.2(2)
O210 V25 O201 2_655 2_655 86.4(2)
O202 V25 O201 2_655 2_655 80.5(2)
O203 V25 O201 . 2_655 79.6(2)
O201 V25 O201 . 2_655 78.4(2)
V25 O201 V25 . 2_655 101.6(2)
V25 O201 V22 . . 93.0(2)
V25 O201 V22 2_655 . 93.9(2)
V25 O201 V21 . . 92.3(2)
V25 O201 V21 2_655 . 94.2(2)
V22 O201 V21 . . 169.3(2)
V25 O201 V24 . . 168.9(2)
V25 O201 V24 2_655 . 89.4(2)
V22 O201 V24 . . 86.5(2)
V21 O201 V24 . . 86.5(2)
V25 O201 V23 . . 86.34(15)
V25 O201 V23 2_655 . 172.0(2)
V22 O201 V23 . . 85.00(14)
V21 O201 V23 . . 86.00(15)
V24 O201 V23 . . 82.59(14)
V25 O202 V21 2_655 2_655 107.5(2)
V25 O202 V22 2_655 . 107.8(2)
V21 O202 V22 2_655 . 100.5(2)
V25 O203 V22 . . 108.3(2)
V25 O203 V21 . 2_655 108.4(2)
V22 O203 V21 . 2_655 101.6(2)
V24 O204 V23 . . 113.3(2)
V21 O205 V23 . . 114.8(2)
V21 O206 V24 . . 112.8(2)
V22 O207 V23 . . 114.4(2)
V22 O208 V24 . . 113.3(2)
V25 O209 V23 . . 110.8(2)
V25 O210 V24 2_655 . 109.8(2)

loop_
_geom_bond_atom_site_label_1
_geom_bond_atom_site_label_2
_geom_bond_site_symmetry_2
_geom_bond_distance
_geom_bond_publ_flag
V11 O113 . 1.612(5) y
V11 O105 . 1.796(4) y
V11 O106 . 1.830(4) y
V11 O102 2_566 1.993(4) y
V11 O103 2_566 2.011(4) y
V11 O101 . 2.208(4) y
V12 O114 . 1.599(5) y
V12 O108 . 1.802(4) y
V12 O107 . 1.861(4) y
V12 O102 . 1.976(4) y
V12 O103 . 2.017(4) y
V12 O101 . 2.263(4) y
V13 O111 . 1.612(5) y
V13 O104 . 1.836(5) y
V13 O107 . 1.839(5) y
V13 O105 . 1.917(5) y
V13 O109 . 2.041(4) y
V13 O101 . 2.302(4) y
V14 O112 . 1.608(5) y
V14 O104 . 1.839(5) y
V14 O106 . 1.858(5) y
V14 O108 . 1.887(5) y
V14 O110 . 2.028(4) y
V14 O101 . 2.311(4) y
V15 O109 . 1.681(4) y
V15 O110 2_566 1.695(4) y
V15 O103 . 1.888(4) y
V15 O102 2_566 1.939(4) y
V15 O101 . 2.114(4) y
V15 O101 2_566 2.122(4) y
V21 O213 . 1.617(5) y
V21 O205 . 1.810(4) y
V21 O206 . 1.815(5) y
V21 O202 2_655 2.004(5) y
V21 O203 2_655 2.032(4) y
V21 O201 . 2.238(4) y
V22 O214 . 1.611(5) y
V22 O207 . 1.807(5) y
V22 O208 . 1.828(5) y
V22 O203 . 1.984(5) y
V22 O202 . 2.043(4) y
V22 O201 . 2.228(5) y
V23 O211 . 1.603(5) y
V23 O204 . 1.846(5) y
V23 O207 . 1.863(5) y
V23 O205 . 1.894(5) y
V23 O209 . 2.029(5) y
V23 O201 . 2.336(4) y
V24 O212 . 1.613(5) y
V24 O204 . 1.797(4) y
V24 O208 . 1.866(5) y
V24 O206 . 1.897(5) y
V24 O210 . 2.094(4) y
V24 O201 . 2.275(5) y
V25 O209 . 1.684(4) y
V25 O210 2_655 1.694(5) y
V25 O202 2_655 1.905(5) y
V25 O203 . 1.921(4) y
V25 O201 . 2.135(4) y
V25 O201 2_655 2.138(4) y

loop_
_geom_contact_atom_site_label_1
_geom_contact_atom_site_label_2
_geom_contact_distance
_geom_contact_site_symmetry_2
_geom_contact_publ_flag
Ba1 O111 2.839(5) . yes
Ba1 O206 2.771(6) 2_655 yes
Ba1 O212 2.821(6) 1_565 yes
Ba1 Ow1 2.861(6) 2_666 yes
Ba1 Ow3 2.941(5) . yes
Ba1 Ow3 2.856(5) 2_665 yes
Ba1 Ow4 2.805(6) 2_666 yes
Ba1 Ow5 2.970(6) 2_666 yes
Ba1 Ow10 2.785(6) . yes
Ba2 O105 2.834(5) . yes
Ba2 O112 2.771(5) 1_655 yes
Ba2 O113 2.938(4) . yes
Ba2 O208 2.799(4) 1_565 yes
Ba2 Ow1 2.861(6) 2_666 yes
Ba2 Ow2 2.845(5) 2_666 yes
Ba2 Ow5 2.809(7) 2_666 yes
Ba2 Ow6 2.832(7) 2_666 yes
Ba2 Ow8 2.766(6) 2_666 yes
Ba3 O107 2.744(4) . yes
Ba3 O213 2.842(5) 2_655 yes
Ba3 O214 2.877(5) . yes
Ba3 Ow2 2.957(7) 2_656 yes
Ba3 Ow6 2.866(6) 2_656 yes
Ba3 Ow9 2.821(8) . yes
Ba3 Ow12 2.863(9) 2_666 yes
Ba3 Ow18 2.874(10) 2_566 yes
Ba3 Ow19 2.789(12) . yes
